data_4303702
loop_
_publ_author_name
'Arnau Arbuse'
'Marc Font'
'Ma Angeles Mart\'inez'
'Xavier Fontrodona'
'Ma Jos\'e Prieto'
'Virtudes Moreno'
'Xavier Sala'
'Antoni Llobet'

_publ_contact_author_address
;Institute of Chemical Research of Catalonia (ICIQ)
Av. Pa\"isos Catalans 16, E-43007 Tarragona, Spain
Departament de Qu\'imica
Universitat Aut\`onoma de Barcelona
Ceranyola del Vall\`es
E-0194, Barcelona, Spain.
;
_publ_contact_author_email allobet@iciq.es
_publ_contact_author_fax 34977920231
_publ_contact_author_name 'Dr Antoni Llobet'
_publ_contact_author_phone 34977920202
_publ_section_title
;
DNA-Cleavage Induced by New Macrocyclic Schiff base Dinuclear Cu(I)
Complexes Containing Pyridyl Pendant Arms
;
_journal_name_full 'Inorganic Chemistry'
_journal_page_first 11098
_journal_page_last 11107
_journal_paper_doi 10.1021/ic901488j
_journal_volume 48
_journal_year 2009
_chemical_formula_moiety 'C36 H40 Cu2 N8, 2(C F3 O3 S), C2 H3 N '
_chemical_formula_sum 'C40 H43 Cu2 F6 N9 O6 S2'
_chemical_formula_weight 1051.03
_chemical_name_systematic
; 
 ? 
;
_space_group_IT_number 2
_symmetry_cell_setting triclinic
_symmetry_space_group_name_Hall '-P 1'
_symmetry_space_group_name_H-M 'P -1'
_atom_sites_solution_hydrogens geom
_atom_sites_solution_primary direct
_atom_sites_solution_secondary difmap
_audit_creation_method SHELXL-97
_cell_angle_alpha 110.323(2)
_cell_angle_beta 94.852(2)
_cell_angle_gamma 98.578(2)
_cell_formula_units_Z 2
_cell_length_a 10.7658(11)
_cell_length_b 13.4453(14)
_cell_length_c 16.5660(17)
_cell_measurement_temperature 100(2)
_cell_volume 2199.3(4)
_computing_cell_refinement 'BRUKER SMART'
_computing_data_collection 'BRUKER SMART'
_computing_data_reduction 'BRUKER Shelxtl'
_computing_structure_refinement 'SHELXL-97 (Sheldrick, 1997)'
_computing_structure_solution 'SHELXS-97 (Sheldrick, 1990)'
_diffrn_ambient_temperature 100(2)
_diffrn_measured_fraction_theta_full 0.973
_diffrn_measured_fraction_theta_max 0.973
_diffrn_measurement_device_type 'ccd area detector'
_diffrn_measurement_method 'phi and omega scans'
_diffrn_radiation_monochromator graphite
_diffrn_radiation_source 'fine-focus sealed tube'
_diffrn_radiation_type MoK\a
_diffrn_radiation_wavelength 0.71073
_diffrn_reflns_av_R_equivalents 0.0958
_diffrn_reflns_av_sigmaI/netI 0.1330
_diffrn_reflns_limit_h_max 14
_diffrn_reflns_limit_h_min -14
_diffrn_reflns_limit_k_max 17
_diffrn_reflns_limit_k_min -17
_diffrn_reflns_limit_l_max 21
_diffrn_reflns_limit_l_min -21
_diffrn_reflns_number 35011
_diffrn_reflns_theta_full 28.34
_diffrn_reflns_theta_max 28.34
_diffrn_reflns_theta_min 2.29
_exptl_absorpt_coefficient_mu 1.145
_exptl_absorpt_correction_type none
_exptl_crystal_colour red
_exptl_crystal_density_diffrn 1.587
_exptl_crystal_density_method 'not measured'
_exptl_crystal_description needle
_exptl_crystal_F_000 1076
_exptl_crystal_size_max 0.7
_exptl_crystal_size_mid 0.2
_exptl_crystal_size_min 0.1
_refine_diff_density_max 0.744
_refine_diff_density_min -0.684
_refine_diff_density_rms 0.109
_refine_ls_extinction_method none
_refine_ls_goodness_of_fit_ref 1.029
_refine_ls_hydrogen_treatment constr
_refine_ls_matrix_type full
_refine_ls_number_parameters 587
_refine_ls_number_reflns 10688
_refine_ls_number_restraints 0
_refine_ls_restrained_S_all 1.029
_refine_ls_R_factor_all 0.1094
_refine_ls_R_factor_gt 0.0568
_refine_ls_shift/su_max 0.001
_refine_ls_shift/su_mean 0.000
_refine_ls_structure_factor_coef Fsqd
_refine_ls_weighting_details 'calc w=1/[\s^2^(Fo^2^)+(0.0000P)^2^+0.0000P] where P=(Fo^2^+2Fc^2^)/3'
_refine_ls_weighting_scheme calc
_refine_ls_wR_factor_gt 0.1155
_refine_ls_wR_factor_ref 0.1331
_reflns_number_gt 6597
_reflns_number_total 10688
_reflns_threshold_expression &gt;2sigma(I)
_cod_data_source_file ic901488j_si_002_2.cif
_cod_data_source_block pr1141g
_cod_database_code 4303702

loop_
_symmetry_equiv_pos_as_xyz
'x, y, z'
'-x, -y, -z'

loop_
_atom_site_label
_atom_site_type_symbol
_atom_site_fract_x
_atom_site_fract_y
_atom_site_fract_z
_atom_site_U_iso_or_equiv
_atom_site_adp_type
_atom_site_occupancy
_atom_site_symmetry_multiplicity
_atom_site_calc_flag
_atom_site_refinement_flags
_atom_site_disorder_assembly
_atom_site_disorder_group
Cu1 Cu 0.61031(4) 0.31312(3) 0.21847(3) 0.01633(12) Uani 1 1 d . . .
N1 N 0.7489(3) 0.3454(2) 0.31779(19) 0.0177(7) Uani 1 1 d . . .
C1 C 0.8659(3) 0.3239(3) 0.3119(2) 0.0198(8) Uani 1 1 d . . .
H1A H 0.8909 0.3005 0.2571 0.024 Uiso 1 1 calc R . .
Cu2 Cu 0.88763(4) 0.11770(3) -0.15568(3) 0.01879(12) Uani 1 1 d . . .
N2 N 0.4966(3) 0.3538(2) 0.32616(18) 0.0170(7) Uani 1 1 d . . .
C2 C 0.9509(4) 0.3344(3) 0.3820(3) 0.0256(9) Uani 1 1 d . . .
H2A H 1.0315 0.3192 0.3745 0.031 Uiso 1 1 calc R . .
N3 N 0.5276(3) 0.4133(2) 0.17820(19) 0.0169(7) Uani 1 1 d . . .
C3 C 0.9153(4) 0.3680(3) 0.4640(3) 0.0286(9) Uani 1 1 d . . .
H3A H 0.9709 0.3753 0.5127 0.034 Uiso 1 1 calc R . .
N4 N 0.7346(3) 0.1271(2) -0.23009(18) 0.0199(7) Uani 1 1 d . . .
C4 C 0.7933(4) 0.3908(3) 0.4715(3) 0.0279(9) Uani 1 1 d . . .
H4A H 0.7657 0.4123 0.5256 0.034 Uiso 1 1 calc R . .
N5 N 0.9645(3) 0.0555(2) -0.27865(19) 0.0211(7) Uani 1 1 d . . .
C5 C 0.7143(3) 0.3808(3) 0.3979(2) 0.0188(8) Uani 1 1 d . . .
N6 N 1.0323(3) 0.2448(2) -0.1333(2) 0.0224(7) Uani 1 1 d . . .
C6 C 0.5857(3) 0.4132(3) 0.4056(2) 0.0211(8) Uani 1 1 d . . .
H6A H 0.5523 0.3993 0.4540 0.025 Uiso 1 1 calc R . .
H6B H 0.5952 0.4901 0.4175 0.025 Uiso 1 1 calc R . .
N7 N 0.9226(3) -0.0148(2) -0.13816(19) 0.0181(7) Uani 1 1 d . . .
C7 C 0.4134(3) 0.4194(3) 0.3025(2) 0.0205(8) Uani 1 1 d . . .
H7A H 0.3898 0.4684 0.3548 0.025 Uiso 1 1 calc R . .
H7B H 0.3364 0.3726 0.2663 0.025 Uiso 1 1 calc R . .
N8 N 0.5099(3) 0.1604(2) 0.18374(18) 0.0167(7) Uani 1 1 d . . .
C8 C 0.4787(3) 0.4838(3) 0.2538(2) 0.0188(8) Uani 1 1 d . . .
H8A H 0.4189 0.5208 0.2340 0.023 Uiso 1 1 calc R . .
H8B H 0.5484 0.5381 0.2928 0.023 Uiso 1 1 calc R . .
C9 C 0.4906(3) 0.4167(3) 0.1040(2) 0.0180(8) Uani 1 1 d . . .
H9A H 0.4308 0.4592 0.1013 0.022 Uiso 1 1 calc R . .
C10 C 0.5353(3) 0.3588(3) 0.0232(2) 0.0153(7) Uani 1 1 d . . .
C11 C 0.4608(3) 0.3400(3) -0.0563(2) 0.0196(8) Uani 1 1 d . . .
H11A H 0.3855 0.3661 -0.0565 0.024 Uiso 1 1 calc R . .
C12 C 0.4979(3) 0.2835(3) -0.1341(2) 0.0197(8) Uani 1 1 d . . .
H12A H 0.4471 0.2709 -0.1862 0.024 Uiso 1 1 calc R . .
C13 C 0.6128(3) 0.2446(3) -0.1352(2) 0.0160(8) Uani 1 1 d . . .
C14 C 0.4315(3) 0.2476(3) 0.3218(2) 0.0202(8) Uani 1 1 d . . .
H14A H 0.3551 0.2552 0.3486 0.024 Uiso 1 1 calc R . .
H14B H 0.4865 0.2185 0.3536 0.024 Uiso 1 1 calc R . .
C15 C 0.6501(3) 0.3221(3) 0.0213(2) 0.0162(8) Uani 1 1 d . . .
H15A H 0.7016 0.3353 0.0733 0.019 Uiso 1 1 calc R . .
C16 C 0.6881(3) 0.2664(3) -0.0567(2) 0.0170(8) Uani 1 1 d . . .
H16A H 0.7653 0.2432 -0.0566 0.020 Uiso 1 1 calc R . .
C17 C 0.6426(4) 0.1786(3) -0.2194(2) 0.0242(9) Uani 1 1 d . . .
H17A H 0.5908 0.1736 -0.2690 0.029 Uiso 1 1 calc R . .
C18 C 0.7403(4) 0.0584(3) -0.3214(2) 0.0251(9) Uani 1 1 d . . .
H18A H 0.6850 0.0775 -0.3607 0.030 Uiso 1 1 calc R . .
H18B H 0.7105 -0.0168 -0.3302 0.030 Uiso 1 1 calc R . .
C19 C 0.8761(4) 0.0736(3) -0.3419(2) 0.0249(9) Uani 1 1 d . . .
H19A H 0.8793 0.0233 -0.3998 0.030 Uiso 1 1 calc R . .
H19B H 0.9015 0.1463 -0.3411 0.030 Uiso 1 1 calc R . .
C20 C 1.0922(4) 0.1192(3) -0.2653(2) 0.0274(9) Uani 1 1 d . . .
H20A H 1.1127 0.1223 -0.3204 0.033 Uiso 1 1 calc R . .
H20B H 1.1533 0.0844 -0.2441 0.033 Uiso 1 1 calc R . .
C21 C 1.1016(3) 0.2334(3) -0.2002(2) 0.0207(8) Uani 1 1 d . . .
C22 C 1.1805(3) 0.3198(3) -0.2078(2) 0.0222(9) Uani 1 1 d . . .
H22A H 1.2252 0.3101 -0.2548 0.027 Uiso 1 1 calc R . .
C23 C 1.1915(4) 0.4212(3) -0.1439(3) 0.0256(9) Uani 1 1 d . . .
H23A H 1.2414 0.4810 -0.1488 0.031 Uiso 1 1 calc R . .
C24 C 1.1279(3) 0.4333(3) -0.0725(2) 0.0223(9) Uani 1 1 d . . .
H24A H 1.1379 0.4998 -0.0272 0.027 Uiso 1 1 calc R . .
C25 C 1.0495(3) 0.3432(3) -0.0716(2) 0.0191(8) Uani 1 1 d . . .
H25A H 1.0052 0.3514 -0.0246 0.023 Uiso 1 1 calc R . .
C26 C 0.9642(4) -0.0582(3) -0.2895(2) 0.0243(9) Uani 1 1 d . . .
H26A H 1.0226 -0.0867 -0.3292 0.029 Uiso 1 1 calc R . .
H26B H 0.8799 -0.1010 -0.3142 0.029 Uiso 1 1 calc R . .
C27 C 1.0037(4) -0.0659(3) -0.2023(2) 0.0224(9) Uani 1 1 d . . .
H27A H 0.9969 -0.1413 -0.2092 0.027 Uiso 1 1 calc R . .
H27B H 1.0917 -0.0303 -0.1810 0.027 Uiso 1 1 calc R . .
C29 C 0.8040(3) -0.0278(3) -0.0229(2) 0.0167(8) Uani 1 1 d . . .
C30 C 0.7208(3) -0.1048(3) -0.0044(2) 0.0198(8) Uani 1 1 d . . .
H30A H 0.7250 -0.1776 -0.0290 0.024 Uiso 1 1 calc R . .
C31 C 0.6326(3) -0.0728(3) 0.0504(2) 0.0198(8) Uani 1 1 d . . .
H31A H 0.5752 -0.1245 0.0605 0.024 Uiso 1 1 calc R . .
C32 C 0.6288(3) 0.0364(3) 0.0906(2) 0.0175(8) Uani 1 1 d . . .
C33 C 0.7196(3) 0.1137(3) 0.0775(2) 0.0163(8) Uani 1 1 d . . .
H33A H 0.7222 0.1869 0.1074 0.020 Uiso 1 1 calc R . .
C34 C 0.8047(3) 0.0814(3) 0.0206(2) 0.0178(8) Uani 1 1 d . . .
H34A H 0.8632 0.1330 0.0111 0.021 Uiso 1 1 calc R . .
C35 C 0.5264(3) 0.0642(3) 0.1421(2) 0.0202(8) Uani 1 1 d . . .
H35A H 0.4683 0.0073 0.1449 0.024 Uiso 1 1 calc R . .
C36 C 0.3971(3) 0.1708(3) 0.2280(2) 0.0215(8) Uani 1 1 d . . .
H36A H 0.3571 0.1003 0.2263 0.026 Uiso 1 1 calc R . .
H36B H 0.3364 0.1970 0.1976 0.026 Uiso 1 1 calc R . .
C38 C 0.8853(3) -0.0664(3) -0.0897(2) 0.0172(8) Uani 1 1 d . . .
H38A H 0.9112 -0.1316 -0.0971 0.021 Uiso 1 1 calc R . .
S1 S 0.37499(9) 0.22880(8) 0.56066(6) 0.0223(2) Uani 1 1 d . . .
O1 O 0.3628(3) 0.1280(2) 0.48867(18) 0.0375(8) Uani 1 1 d . . .
F1 F 0.2076(3) 0.2835(2) 0.46749(16) 0.0539(8) Uani 1 1 d . . .
O2 O 0.4647(3) 0.3165(2) 0.55669(17) 0.0311(7) Uani 1 1 d . . .
F2 F 0.1251(2) 0.1952(2) 0.54188(18) 0.0542(8) Uani 1 1 d . . .
F3 F 0.2148(2) 0.3620(2) 0.60561(16) 0.0398(6) Uani 1 1 d . . .
O3 O 0.3774(3) 0.2209(2) 0.64485(17) 0.0338(7) Uani 1 1 d . . .
C37 C 0.2232(4) 0.2685(3) 0.5432(3) 0.0303(10) Uani 1 1 d . . .
S2 S 0.90908(9) 0.61523(8) 0.83238(6) 0.0236(2) Uani 1 1 d . . .
F4 F 0.8901(2) 0.40621(19) 0.79618(17) 0.0433(7) Uani 1 1 d . . .
O4 O 1.0362(2) 0.6411(2) 0.88012(17) 0.0288(7) Uani 1 1 d . . .
O5 O 0.8069(2) 0.6056(2) 0.88115(17) 0.0350(7) Uani 1 1 d . . .
F6 F 0.7936(2) 0.44550(18) 0.69627(15) 0.0358(6) Uani 1 1 d . . .
O6 O 0.8908(2) 0.67437(19) 0.77572(17) 0.0252(6) Uani 1 1 d . . .
F7 F 0.9967(2) 0.46611(18) 0.71308(16) 0.0393(6) Uani 1 1 d . . .
C39 C 0.8974(4) 0.4765(3) 0.7563(3) 0.0280(9) Uani 1 1 d . . .
C41 C 0.3319(5) 0.9065(4) 0.5451(3) 0.0536(14) Uani 1 1 d . . .
H41A H 0.4101 0.8824 0.5321 0.080 Uiso 1 1 calc R . .
H41B H 0.3250 0.9650 0.5255 0.080 Uiso 1 1 calc R . .
H41C H 0.2617 0.8479 0.5159 0.080 Uiso 1 1 calc R . .
C40 C 0.3305(5) 0.9426(5) 0.6375(4) 0.0573(16) Uani 1 1 d . . .
N10 N 0.3271(7) 0.9679(6) 0.7082(4) 0.129(3) Uani 1 1 d . . .

loop_
_atom_site_aniso_label
_atom_site_aniso_U_11
_atom_site_aniso_U_22
_atom_site_aniso_U_33
_atom_site_aniso_U_23
_atom_site_aniso_U_13
_atom_site_aniso_U_12
Cu1 0.0181(2) 0.0179(2) 0.0134(2) 0.00550(19) 0.00320(18) 0.00466(18)
N1 0.0190(17) 0.0164(16) 0.0165(17) 0.0061(13) 0.0014(13) 0.0008(13)
C1 0.019(2) 0.022(2) 0.019(2) 0.0057(16) 0.0041(15) 0.0067(16)
Cu2 0.0247(3) 0.0164(2) 0.0152(3) 0.00455(19) 0.00654(19) 0.00430(19)
N2 0.0199(17) 0.0166(16) 0.0140(16) 0.0058(13) -0.0015(12) 0.0033(13)
C2 0.018(2) 0.028(2) 0.032(2) 0.0117(19) 0.0026(17) 0.0086(17)
N3 0.0196(17) 0.0143(16) 0.0153(17) 0.0024(13) 0.0049(13) 0.0051(12)
C3 0.030(2) 0.033(2) 0.023(2) 0.0102(19) -0.0015(18) 0.0105(19)
N4 0.0256(18) 0.0217(17) 0.0105(16) 0.0047(13) 0.0020(13) 0.0022(14)
C4 0.036(3) 0.028(2) 0.017(2) 0.0039(18) 0.0023(18) 0.0115(19)
N5 0.0235(18) 0.0182(17) 0.0204(18) 0.0062(14) 0.0047(14) 0.0017(13)
C5 0.022(2) 0.018(2) 0.017(2) 0.0074(16) 0.0004(15) 0.0049(15)
N6 0.0213(17) 0.0225(18) 0.0238(19) 0.0100(15) 0.0022(14) 0.0018(14)
C6 0.025(2) 0.023(2) 0.0108(19) 0.0012(16) 0.0034(15) 0.0047(16)
N7 0.0183(16) 0.0158(16) 0.0170(17) 0.0023(13) 0.0043(13) 0.0023(13)
C7 0.021(2) 0.025(2) 0.019(2) 0.0076(17) 0.0082(16) 0.0113(16)
N8 0.0170(16) 0.0193(17) 0.0141(16) 0.0080(13) 0.0003(12) 0.0010(13)
C8 0.026(2) 0.0151(19) 0.015(2) 0.0029(15) 0.0046(16) 0.0074(15)
C9 0.018(2) 0.0140(18) 0.022(2) 0.0061(16) 0.0046(15) 0.0033(15)
C10 0.0197(19) 0.0096(17) 0.018(2) 0.0075(15) 0.0021(15) 0.0023(14)
C11 0.021(2) 0.018(2) 0.021(2) 0.0088(16) 0.0024(16) 0.0047(15)
C12 0.024(2) 0.019(2) 0.017(2) 0.0083(16) -0.0023(15) 0.0036(16)
C13 0.020(2) 0.0149(18) 0.0140(19) 0.0067(15) 0.0029(15) 0.0018(15)
C14 0.023(2) 0.022(2) 0.015(2) 0.0052(16) 0.0047(15) 0.0037(16)
C15 0.019(2) 0.0154(19) 0.0144(19) 0.0067(15) -0.0003(15) 0.0030(15)
C16 0.0153(19) 0.0185(19) 0.020(2) 0.0086(16) 0.0046(15) 0.0060(15)
C17 0.028(2) 0.024(2) 0.021(2) 0.0108(18) 0.0037(17) 0.0028(17)
C18 0.032(2) 0.025(2) 0.012(2) 0.0010(17) 0.0001(16) 0.0053(18)
C19 0.033(2) 0.023(2) 0.016(2) 0.0032(17) 0.0064(17) 0.0050(17)
C20 0.034(2) 0.024(2) 0.022(2) 0.0038(18) 0.0146(18) 0.0042(18)
C21 0.018(2) 0.024(2) 0.023(2) 0.0104(17) 0.0036(16) 0.0051(16)
C22 0.020(2) 0.027(2) 0.021(2) 0.0109(18) 0.0017(16) 0.0037(16)
C23 0.022(2) 0.024(2) 0.030(2) 0.0126(19) -0.0022(17) -0.0016(17)
C24 0.021(2) 0.018(2) 0.028(2) 0.0081(17) 0.0014(17) 0.0051(16)
C25 0.025(2) 0.024(2) 0.0125(19) 0.0080(16) 0.0036(15) 0.0128(16)
C26 0.026(2) 0.018(2) 0.022(2) -0.0005(17) 0.0091(17) 0.0004(16)
C27 0.026(2) 0.019(2) 0.025(2) 0.0093(17) 0.0104(17) 0.0082(17)
C29 0.019(2) 0.0143(18) 0.0153(19) 0.0048(15) -0.0015(15) 0.0032(15)
C30 0.024(2) 0.0141(19) 0.019(2) 0.0059(16) 0.0021(16) 0.0003(15)
C31 0.025(2) 0.0151(19) 0.019(2) 0.0085(16) 0.0033(16) -0.0009(15)
C32 0.019(2) 0.020(2) 0.0117(19) 0.0043(16) -0.0010(14) 0.0038(15)
C33 0.022(2) 0.0098(18) 0.017(2) 0.0028(15) 0.0034(15) 0.0047(15)
C34 0.0174(19) 0.0166(19) 0.019(2) 0.0059(16) 0.0027(15) 0.0027(15)
C35 0.023(2) 0.018(2) 0.019(2) 0.0084(16) 0.0009(16) 0.0001(16)
C36 0.017(2) 0.024(2) 0.024(2) 0.0091(17) 0.0066(16) 0.0013(16)
C38 0.019(2) 0.0138(18) 0.017(2) 0.0041(15) 0.0017(15) 0.0035(15)
S1 0.0295(6) 0.0214(5) 0.0148(5) 0.0047(4) 0.0030(4) 0.0055(4)
O1 0.053(2) 0.0207(16) 0.0284(17) -0.0028(13) 0.0042(15) 0.0064(14)
F1 0.0525(17) 0.095(2) 0.0277(15) 0.0312(16) 0.0058(13) 0.0333(16)
O2 0.0364(17) 0.0271(16) 0.0275(17) 0.0086(13) 0.0072(13) 0.0012(13)
F2 0.0290(15) 0.0623(19) 0.063(2) 0.0190(16) 0.0084(13) -0.0056(13)
F3 0.0432(16) 0.0438(16) 0.0368(15) 0.0132(13) 0.0131(12) 0.0211(13)
O3 0.0468(19) 0.0423(18) 0.0198(16) 0.0178(14) 0.0053(13) 0.0150(15)
C37 0.035(3) 0.036(3) 0.021(2) 0.011(2) 0.0046(18) 0.007(2)
S2 0.0217(5) 0.0274(5) 0.0198(5) 0.0072(4) 0.0035(4) 0.0024(4)
F4 0.0441(16) 0.0331(14) 0.0600(18) 0.0319(14) -0.0065(13) 0.0008(12)
O4 0.0214(15) 0.0386(17) 0.0244(16) 0.0114(13) -0.0006(12) 0.0022(12)
O5 0.0251(16) 0.0510(19) 0.0227(16) 0.0089(14) 0.0069(12) -0.0022(14)
F6 0.0407(15) 0.0300(13) 0.0290(14) 0.0015(11) -0.0087(11) 0.0135(11)
O6 0.0229(15) 0.0222(15) 0.0330(17) 0.0131(13) 0.0048(12) 0.0040(12)
F7 0.0413(16) 0.0342(14) 0.0428(16) 0.0087(12) 0.0101(12) 0.0194(12)
C39 0.025(2) 0.031(2) 0.031(2) 0.015(2) -0.0015(18) 0.0085(18)
C41 0.071(4) 0.057(3) 0.046(3) 0.027(3) 0.018(3) 0.025(3)
C40 0.073(4) 0.082(4) 0.052(4) 0.047(3) 0.024(3) 0.055(3)
N10 0.214(8) 0.186(7) 0.053(4) 0.069(4) 0.054(4) 0.160(6)

loop_
_atom_type_symbol
_atom_type_description
_atom_type_scat_dispersion_real
_atom_type_scat_dispersion_imag
_atom_type_scat_source
C C 0.0033 0.0016 'International Tables Vol C Tables 4.2.6.8 and 6.1.1.4'
H H 0.0000 0.0000 'International Tables Vol C Tables 4.2.6.8 and 6.1.1.4'
N N 0.0061 0.0033 'International Tables Vol C Tables 4.2.6.8 and 6.1.1.4'
O O 0.0106 0.0060 'International Tables Vol C Tables 4.2.6.8 and 6.1.1.4'
F F 0.0171 0.0103 'International Tables Vol C Tables 4.2.6.8 and 6.1.1.4'
S S 0.1246 0.1234 'International Tables Vol C Tables 4.2.6.8 and 6.1.1.4'
Cu Cu 0.3201 1.2651 'International Tables Vol C Tables 4.2.6.8 and 6.1.1.4'

loop_
_geom_angle_atom_site_label_1
_geom_angle_atom_site_label_2
_geom_angle_atom_site_label_3
_geom_angle
_geom_angle_site_symmetry_1
_geom_angle_site_symmetry_3
_geom_angle_publ_flag
N3 Cu1 N1 129.81(12) . . ?
N3 Cu1 N8 116.30(12) . . ?
N1 Cu1 N8 110.72(11) . . ?
N3 Cu1 N2 85.90(11) . . ?
N1 Cu1 N2 81.32(11) . . ?
N8 Cu1 N2 85.25(11) . . ?
C1 N1 C5 117.6(3) . . ?
C1 N1 Cu1 126.5(2) . . ?
C5 N1 Cu1 115.5(2) . . ?
N1 C1 C2 123.8(3) . . ?
N1 C1 H1A 118.1 . . ?
C2 C1 H1A 118.1 . . ?
N7 Cu2 N4 125.76(12) . . ?
N7 Cu2 N6 120.05(12) . . ?
N4 Cu2 N6 111.21(12) . . ?
N7 Cu2 N5 85.46(11) . . ?
N4 Cu2 N5 85.41(11) . . ?
N6 Cu2 N5 81.70(12) . . ?
C6 N2 C7 113.6(3) . . ?
C6 N2 C14 113.9(3) . . ?
C7 N2 C14 114.8(3) . . ?
C6 N2 Cu1 106.7(2) . . ?
C7 N2 Cu1 103.1(2) . . ?
C14 N2 Cu1 103.2(2) . . ?
C1 C2 C3 119.1(4) . . ?
C1 C2 H2A 120.4 . . ?
C3 C2 H2A 120.4 . . ?
C9 N3 C8 116.9(3) . . ?
C9 N3 Cu1 135.0(2) . . ?
C8 N3 Cu1 106.7(2) . . ?
C2 C3 C4 118.0(4) . . ?
C2 C3 H3A 121.0 . . ?
C4 C3 H3A 121.0 . . ?
C17 N4 C18 115.4(3) . . ?
C17 N4 Cu2 137.3(3) . . ?
C18 N4 Cu2 107.2(2) . . ?
C5 C4 C3 119.3(4) . . ?
C5 C4 H4A 120.3 . . ?
C3 C4 H4A 120.3 . . ?
C20 N5 C19 112.8(3) . . ?
C20 N5 C26 113.1(3) . . ?
C19 N5 C26 116.2(3) . . ?
C20 N5 Cu2 106.8(2) . . ?
C19 N5 Cu2 103.9(2) . . ?
C26 N5 Cu2 102.6(2) . . ?
N1 C5 C4 122.1(3) . . ?
N1 C5 C6 117.8(3) . . ?
C4 C5 C6 120.1(3) . . ?
C25 N6 C21 116.9(3) . . ?
C25 N6 Cu2 127.4(3) . . ?
C21 N6 Cu2 114.1(2) . . ?
N2 C6 C5 111.3(3) . . ?
N2 C6 H6A 109.4 . . ?
C5 C6 H6A 109.4 . . ?
N2 C6 H6B 109.4 . . ?
C5 C6 H6B 109.4 . . ?
H6A C6 H6B 108.0 . . ?
C38 N7 C27 116.2(3) . . ?
C38 N7 Cu2 135.0(3) . . ?
C27 N7 Cu2 108.6(2) . . ?
N2 C7 C8 111.2(3) . . ?
N2 C7 H7A 109.4 . . ?
C8 C7 H7A 109.4 . . ?
N2 C7 H7B 109.4 . . ?
C8 C7 H7B 109.4 . . ?
H7A C7 H7B 108.0 . . ?
C35 N8 C36 117.1(3) . . ?
C35 N8 Cu1 136.8(3) . . ?
C36 N8 Cu1 105.8(2) . . ?
N3 C8 C7 111.3(3) . . ?
N3 C8 H8A 109.4 . . ?
C7 C8 H8A 109.4 . . ?
N3 C8 H8B 109.4 . . ?
C7 C8 H8B 109.4 . . ?
H8A C8 H8B 108.0 . . ?
N3 C9 C10 124.7(3) . . ?
N3 C9 H9A 117.6 . . ?
C10 C9 H9A 117.6 . . ?
C15 C10 C11 118.3(3) . . ?
C15 C10 C9 122.9(3) . . ?
C11 C10 C9 118.8(3) . . ?
C12 C11 C10 120.8(3) . . ?
C12 C11 H11A 119.6 . . ?
C10 C11 H11A 119.6 . . ?
C11 C12 C13 120.4(3) . . ?
C11 C12 H12A 119.8 . . ?
C13 C12 H12A 119.8 . . ?
C16 C13 C12 118.7(3) . . ?
C16 C13 C17 123.5(3) . . ?
C12 C13 C17 117.8(3) . . ?
N2 C14 C36 110.3(3) . . ?
N2 C14 H14A 109.6 . . ?
C36 C14 H14A 109.6 . . ?
N2 C14 H14B 109.6 . . ?
C36 C14 H14B 109.6 . . ?
H14A C14 H14B 108.1 . . ?
C16 C15 C10 121.0(3) . . ?
C16 C15 H15A 119.5 . . ?
C10 C15 H15A 119.5 . . ?
C15 C16 C13 120.8(3) . . ?
C15 C16 H16A 119.6 . . ?
C13 C16 H16A 119.6 . . ?
N4 C17 C13 125.0(3) . . ?
N4 C17 H17A 117.5 . . ?
C13 C17 H17A 117.5 . . ?
N4 C18 C19 110.7(3) . . ?
N4 C18 H18A 109.5 . . ?
C19 C18 H18A 109.5 . . ?
N4 C18 H18B 109.5 . . ?
C19 C18 H18B 109.5 . . ?
H18A C18 H18B 108.1 . . ?
N5 C19 C18 111.1(3) . . ?
N5 C19 H19A 109.4 . . ?
C18 C19 H19A 109.4 . . ?
N5 C19 H19B 109.4 . . ?
C18 C19 H19B 109.4 . . ?
H19A C19 H19B 108.0 . . ?
N5 C20 C21 111.1(3) . . ?
N5 C20 H20A 109.4 . . ?
C21 C20 H20A 109.4 . . ?
N5 C20 H20B 109.4 . . ?
C21 C20 H20B 109.4 . . ?
H20A C20 H20B 108.0 . . ?
N6 C21 C22 122.5(3) . . ?
N6 C21 C20 116.7(3) . . ?
C22 C21 C20 120.8(3) . . ?
C21 C22 C23 118.5(4) . . ?
C21 C22 H22A 120.8 . . ?
C23 C22 H22A 120.8 . . ?
C22 C23 C24 119.9(4) . . ?
C22 C23 H23A 120.0 . . ?
C24 C23 H23A 120.0 . . ?
C25 C24 C23 117.3(4) . . ?
C25 C24 H24A 121.3 . . ?
C23 C24 H24A 121.3 . . ?
N6 C25 C24 124.7(3) . . ?
N6 C25 H25A 117.6 . . ?
C24 C25 H25A 117.6 . . ?
N5 C26 C27 109.9(3) . . ?
N5 C26 H26A 109.7 . . ?
C27 C26 H26A 109.7 . . ?
N5 C26 H26B 109.7 . . ?
C27 C26 H26B 109.7 . . ?
H26A C26 H26B 108.2 . . ?
N7 C27 C26 110.8(3) . . ?
N7 C27 H27A 109.5 . . ?
C26 C27 H27A 109.5 . . ?
N7 C27 H27B 109.5 . . ?
C26 C27 H27B 109.5 . . ?
H27A C27 H27B 108.1 . . ?
C34 C29 C30 119.3(3) . . ?
C34 C29 C38 122.6(3) . . ?
C30 C29 C38 118.1(3) . . ?
C31 C30 C29 120.0(3) . . ?
C31 C30 H30A 120.0 . . ?
C29 C30 H30A 120.0 . . ?
C30 C31 C32 120.6(3) . . ?
C30 C31 H31A 119.7 . . ?
C32 C31 H31A 119.7 . . ?
C31 C32 C33 119.0(3) . . ?
C31 C32 C35 117.7(3) . . ?
C33 C32 C35 123.2(3) . . ?
C34 C33 C32 120.1(3) . . ?
C34 C33 H33A 119.9 . . ?
C32 C33 H33A 119.9 . . ?
C33 C34 C29 120.6(3) . . ?
C33 C34 H34A 119.7 . . ?
C29 C34 H34A 119.7 . . ?
N8 C35 C32 125.6(3) . . ?
N8 C35 H35A 117.2 . . ?
C32 C35 H35A 117.2 . . ?
N8 C36 C14 111.3(3) . . ?
N8 C36 H36A 109.4 . . ?
C14 C36 H36A 109.4 . . ?
N8 C36 H36B 109.4 . . ?
C14 C36 H36B 109.4 . . ?
H36A C36 H36B 108.0 . . ?
N7 C38 C29 123.4(3) . . ?
N7 C38 H38A 118.3 . . ?
C29 C38 H38A 118.3 . . ?
O2 S1 O3 115.02(17) . . ?
O2 S1 O1 115.08(17) . . ?
O3 S1 O1 115.51(17) . . ?
O2 S1 C37 102.66(18) . . ?
O3 S1 C37 103.43(18) . . ?
O1 S1 C37 102.45(19) . . ?
F2 C37 F1 107.3(3) . . ?
F2 C37 F3 107.1(3) . . ?
F1 C37 F3 106.6(3) . . ?
F2 C37 S1 112.5(3) . . ?
F1 C37 S1 111.2(3) . . ?
F3 C37 S1 111.8(3) . . ?
O5 S2 O6 114.42(16) . . ?
O5 S2 O4 115.94(16) . . ?
O6 S2 O4 114.56(16) . . ?
O5 S2 C39 102.93(18) . . ?
O6 S2 C39 103.26(17) . . ?
O4 S2 C39 103.30(16) . . ?
F4 C39 F7 107.9(3) . . ?
F4 C39 F6 106.8(3) . . ?
F7 C39 F6 106.6(3) . . ?
F4 C39 S2 112.1(3) . . ?
F7 C39 S2 111.7(3) . . ?
F6 C39 S2 111.4(3) . . ?
C40 C41 H41A 109.5 . . ?
C40 C41 H41B 109.5 . . ?
H41A C41 H41B 109.5 . . ?
C40 C41 H41C 109.5 . . ?
H41A C41 H41C 109.5 . . ?
H41B C41 H41C 109.5 . . ?
N10 C40 C41 178.1(8) . . ?

loop_
_geom_bond_atom_site_label_1
_geom_bond_atom_site_label_2
_geom_bond_distance
_geom_bond_site_symmetry_2
_geom_bond_publ_flag
Cu1 N3 1.983(3) . ?
Cu1 N1 2.004(3) . ?
Cu1 N8 2.032(3) . ?
Cu1 N2 2.207(3) . ?
N1 C1 1.338(4) . ?
N1 C5 1.350(4) . ?
C1 C2 1.368(5) . ?
C1 H1A 0.9300 . ?
Cu2 N7 1.985(3) . ?
Cu2 N4 2.018(3) . ?
Cu2 N6 2.038(3) . ?
Cu2 N5 2.200(3) . ?
N2 C6 1.455(4) . ?
N2 C7 1.466(4) . ?
N2 C14 1.468(4) . ?
C2 C3 1.382(5) . ?
C2 H2A 0.9300 . ?
N3 C9 1.279(4) . ?
N3 C8 1.477(4) . ?
C3 C4 1.398(5) . ?
C3 H3A 0.9300 . ?
N4 C17 1.281(4) . ?
N4 C18 1.486(4) . ?
C4 C5 1.381(5) . ?
C4 H4A 0.9300 . ?
N5 C20 1.462(5) . ?
N5 C19 1.463(4) . ?
N5 C26 1.476(4) . ?
C5 C6 1.514(5) . ?
N6 C25 1.337(4) . ?
N6 C21 1.365(4) . ?
C6 H6A 0.9700 . ?
C6 H6B 0.9700 . ?
N7 C38 1.283(4) . ?
N7 C27 1.481(4) . ?
C7 C8 1.514(5) . ?
C7 H7A 0.9700 . ?
C7 H7B 0.9700 . ?
N8 C35 1.285(4) . ?
N8 C36 1.471(4) . ?
C8 H8A 0.9700 . ?
C8 H8B 0.9700 . ?
C9 C10 1.458(5) . ?
C9 H9A 0.9300 . ?
C10 C15 1.396(5) . ?
C10 C11 1.405(5) . ?
C11 C12 1.376(5) . ?
C11 H11A 0.9300 . ?
C12 C13 1.412(5) . ?
C12 H12A 0.9300 . ?
C13 C16 1.385(5) . ?
C13 C17 1.462(5) . ?
C14 C36 1.513(5) . ?
C14 H14A 0.9700 . ?
C14 H14B 0.9700 . ?
C15 C16 1.381(5) . ?
C15 H15A 0.9300 . ?
C16 H16A 0.9300 . ?
C17 H17A 0.9300 . ?
C18 C19 1.529(5) . ?
C18 H18A 0.9700 . ?
C18 H18B 0.9700 . ?
C19 H19A 0.9700 . ?
C19 H19B 0.9700 . ?
C20 C21 1.522(5) . ?
C20 H20A 0.9700 . ?
C20 H20B 0.9700 . ?
C21 C22 1.384(5) . ?
C22 C23 1.386(5) . ?
C22 H22A 0.9300 . ?
C23 C24 1.389(5) . ?
C23 H23A 0.9300 . ?
C24 C25 1.375(5) . ?
C24 H24A 0.9300 . ?
C25 H25A 0.9300 . ?
C26 C27 1.514(5) . ?
C26 H26A 0.9700 . ?
C26 H26B 0.9700 . ?
C27 H27A 0.9700 . ?
C27 H27B 0.9700 . ?
C29 C34 1.390(5) . ?
C29 C30 1.400(5) . ?
C29 C38 1.470(5) . ?
C30 C31 1.382(5) . ?
C30 H30A 0.9300 . ?
C31 C32 1.394(5) . ?
C31 H31A 0.9300 . ?
C32 C33 1.404(5) . ?
C32 C35 1.464(5) . ?
C33 C34 1.379(5) . ?
C33 H33A 0.9300 . ?
C34 H34A 0.9300 . ?
C35 H35A 0.9300 . ?
C36 H36A 0.9700 . ?
C36 H36B 0.9700 . ?
C38 H38A 0.9300 . ?
S1 O2 1.433(3) . ?
S1 O3 1.433(3) . ?
S1 O1 1.440(3) . ?
S1 C37 1.824(4) . ?
F1 C37 1.338(4) . ?
F2 C37 1.327(5) . ?
F3 C37 1.343(4) . ?
S2 O5 1.436(3) . ?
S2 O6 1.444(3) . ?
S2 O4 1.450(3) . ?
S2 C39 1.831(4) . ?
F4 C39 1.325(4) . ?
F6 C39 1.341(4) . ?
F7 C39 1.334(4) . ?
C41 C40 1.439(7) . ?
C41 H41A 0.9600 . ?
C41 H41B 0.9600 . ?
C41 H41C 0.9600 . ?
C40 N10 1.106(6) . ?

loop_
_geom_torsion_atom_site_label_1
_geom_torsion_atom_site_label_2
_geom_torsion_atom_site_label_3
_geom_torsion_atom_site_label_4
_geom_torsion
_geom_torsion_site_symmetry_1
_geom_torsion_site_symmetry_2
_geom_torsion_site_symmetry_3
_geom_torsion_site_symmetry_4
_geom_torsion_publ_flag
N3 Cu1 N1 C1 -114.7(3) . . . . ?
N8 Cu1 N1 C1 86.6(3) . . . . ?
N2 Cu1 N1 C1 168.1(3) . . . . ?
N3 Cu1 N1 C5 73.3(3) . . . . ?
N8 Cu1 N1 C5 -85.4(3) . . . . ?
N2 Cu1 N1 C5 -3.9(2) . . . . ?
C5 N1 C1 C2 0.9(5) . . . . ?
Cu1 N1 C1 C2 -170.9(3) . . . . ?
N3 Cu1 N2 C6 -113.0(2) . . . . ?
N1 Cu1 N2 C6 18.3(2) . . . . ?
N8 Cu1 N2 C6 130.1(2) . . . . ?
N3 Cu1 N2 C7 6.9(2) . . . . ?
N1 Cu1 N2 C7 138.2(2) . . . . ?
N8 Cu1 N2 C7 -110.0(2) . . . . ?
N3 Cu1 N2 C14 126.7(2) . . . . ?
N1 Cu1 N2 C14 -102.0(2) . . . . ?
N8 Cu1 N2 C14 9.8(2) . . . . ?
N1 C1 C2 C3 0.7(6) . . . . ?
N1 Cu1 N3 C9 139.1(3) . . . . ?
N8 Cu1 N3 C9 -63.1(4) . . . . ?
N2 Cu1 N3 C9 -145.8(4) . . . . ?
N1 Cu1 N3 C8 -55.4(3) . . . . ?
N8 Cu1 N3 C8 102.4(2) . . . . ?
N2 Cu1 N3 C8 19.8(2) . . . . ?
C1 C2 C3 C4 -0.5(6) . . . . ?
N7 Cu2 N4 C17 120.3(4) . . . . ?
N6 Cu2 N4 C17 -79.4(4) . . . . ?
N5 Cu2 N4 C17 -158.6(4) . . . . ?
N7 Cu2 N4 C18 -63.8(3) . . . . ?
N6 Cu2 N4 C18 96.5(2) . . . . ?
N5 Cu2 N4 C18 17.2(2) . . . . ?
C2 C3 C4 C5 -1.1(6) . . . . ?
N7 Cu2 N5 C20 -104.3(2) . . . . ?
N4 Cu2 N5 C20 129.2(2) . . . . ?
N6 Cu2 N5 C20 17.0(2) . . . . ?
N7 Cu2 N5 C19 136.3(2) . . . . ?
N4 Cu2 N5 C19 9.9(2) . . . . ?
N6 Cu2 N5 C19 -102.4(2) . . . . ?
N7 Cu2 N5 C26 14.9(2) . . . . ?
N4 Cu2 N5 C26 -111.6(2) . . . . ?
N6 Cu2 N5 C26 136.2(2) . . . . ?
C1 N1 C5 C4 -2.7(5) . . . . ?
Cu1 N1 C5 C4 170.0(3) . . . . ?
C1 N1 C5 C6 175.5(3) . . . . ?
Cu1 N1 C5 C6 -11.8(4) . . . . ?
C3 C4 C5 N1 2.8(6) . . . . ?
C3 C4 C5 C6 -175.3(3) . . . . ?
N7 Cu2 N6 C25 -114.2(3) . . . . ?
N4 Cu2 N6 C25 84.2(3) . . . . ?
N5 Cu2 N6 C25 166.0(3) . . . . ?
N7 Cu2 N6 C21 80.9(3) . . . . ?
N4 Cu2 N6 C21 -80.7(3) . . . . ?
N5 Cu2 N6 C21 1.0(2) . . . . ?
C7 N2 C6 C5 -141.1(3) . . . . ?
C14 N2 C6 C5 85.0(4) . . . . ?
Cu1 N2 C6 C5 -28.1(3) . . . . ?
N1 C5 C6 N2 28.4(5) . . . . ?
C4 C5 C6 N2 -153.4(3) . . . . ?
N4 Cu2 N7 C38 -81.1(4) . . . . ?
N6 Cu2 N7 C38 120.1(3) . . . . ?
N5 Cu2 N7 C38 -162.2(4) . . . . ?
N4 Cu2 N7 C27 93.7(2) . . . . ?
N6 Cu2 N7 C27 -65.0(3) . . . . ?
N5 Cu2 N7 C27 12.7(2) . . . . ?
C6 N2 C7 C8 83.0(4) . . . . ?
C14 N2 C7 C8 -143.6(3) . . . . ?
Cu1 N2 C7 C8 -32.1(3) . . . . ?
N3 Cu1 N8 C35 122.6(3) . . . . ?
N1 Cu1 N8 C35 -75.5(4) . . . . ?
N2 Cu1 N8 C35 -154.3(4) . . . . ?
N3 Cu1 N8 C36 -64.8(2) . . . . ?
N1 Cu1 N8 C36 97.1(2) . . . . ?
N2 Cu1 N8 C36 18.2(2) . . . . ?
C9 N3 C8 C7 124.4(3) . . . . ?
Cu1 N3 C8 C7 -44.2(3) . . . . ?
N2 C7 C8 N3 53.5(4) . . . . ?
C8 N3 C9 C10 175.6(3) . . . . ?
Cu1 N3 C9 C10 -20.0(6) . . . . ?
N3 C9 C10 C15 -21.3(5) . . . . ?
N3 C9 C10 C11 159.4(3) . . . . ?
C15 C10 C11 C12 2.2(5) . . . . ?
C9 C10 C11 C12 -178.5(3) . . . . ?
C10 C11 C12 C13 -0.8(5) . . . . ?
C11 C12 C13 C16 -1.3(5) . . . . ?
C11 C12 C13 C17 175.7(3) . . . . ?
C6 N2 C14 C36 -151.1(3) . . . . ?
C7 N2 C14 C36 75.6(4) . . . . ?
Cu1 N2 C14 C36 -35.8(3) . . . . ?
C11 C10 C15 C16 -1.6(5) . . . . ?
C9 C10 C15 C16 179.2(3) . . . . ?
C10 C15 C16 C13 -0.6(5) . . . . ?
C12 C13 C16 C15 2.0(5) . . . . ?
C17 C13 C16 C15 -174.9(3) . . . . ?
C18 N4 C17 C13 175.4(3) . . . . ?
Cu2 N4 C17 C13 -9.0(6) . . . . ?
C16 C13 C17 N4 5.7(6) . . . . ?
C12 C13 C17 N4 -171.2(3) . . . . ?
C17 N4 C18 C19 135.1(3) . . . . ?
Cu2 N4 C18 C19 -41.8(3) . . . . ?
C20 N5 C19 C18 -150.1(3) . . . . ?
C26 N5 C19 C18 77.0(4) . . . . ?
Cu2 N5 C19 C18 -34.9(3) . . . . ?
N4 C18 C19 N5 53.7(4) . . . . ?
C19 N5 C20 C21 83.0(4) . . . . ?
C26 N5 C20 C21 -142.6(3) . . . . ?
Cu2 N5 C20 C21 -30.4(3) . . . . ?
C25 N6 C21 C22 -3.9(5) . . . . ?
Cu2 N6 C21 C22 162.7(3) . . . . ?
C25 N6 C21 C20 173.9(3) . . . . ?
Cu2 N6 C21 C20 -19.4(4) . . . . ?
N5 C20 C21 N6 34.9(5) . . . . ?
N5 C20 C21 C22 -147.2(3) . . . . ?
N6 C21 C22 C23 1.6(5) . . . . ?
C20 C21 C22 C23 -176.2(3) . . . . ?
C21 C22 C23 C24 2.5(5) . . . . ?
C22 C23 C24 C25 -3.9(5) . . . . ?
C21 N6 C25 C24 2.4(5) . . . . ?
Cu2 N6 C25 C24 -162.2(3) . . . . ?
C23 C24 C25 N6 1.5(5) . . . . ?
C20 N5 C26 C27 75.5(4) . . . . ?
C19 N5 C26 C27 -151.8(3) . . . . ?
Cu2 N5 C26 C27 -39.2(3) . . . . ?
C38 N7 C27 C26 137.0(3) . . . . ?
Cu2 N7 C27 C26 -38.9(3) . . . . ?
N5 C26 C27 N7 54.7(4) . . . . ?
C34 C29 C30 C31 5.9(5) . . . . ?
C38 C29 C30 C31 -172.6(3) . . . . ?
C29 C30 C31 C32 -2.7(5) . . . . ?
C30 C31 C32 C33 -2.7(5) . . . . ?
C30 C31 C32 C35 175.1(3) . . . . ?
C31 C32 C33 C34 4.9(5) . . . . ?
C35 C32 C33 C34 -172.8(3) . . . . ?
C32 C33 C34 C29 -1.6(5) . . . . ?
C30 C29 C34 C33 -3.8(5) . . . . ?
C38 C29 C34 C33 174.7(3) . . . . ?
C36 N8 C35 C32 177.0(3) . . . . ?
Cu1 N8 C35 C32 -11.1(6) . . . . ?
C31 C32 C35 N8 179.4(3) . . . . ?
C33 C32 C35 N8 -3.0(6) . . . . ?
C35 N8 C36 C14 129.8(3) . . . . ?
Cu1 N8 C36 C14 -44.4(3) . . . . ?
N2 C14 C36 N8 56.9(4) . . . . ?
C27 N7 C38 C29 -179.7(3) . . . . ?
Cu2 N7 C38 C29 -5.2(6) . . . . ?
C34 C29 C38 N7 -29.2(5) . . . . ?
C30 C29 C38 N7 149.4(3) . . . . ?
O2 S1 C37 F2 178.2(3) . . . . ?
O3 S1 C37 F2 -61.9(3) . . . . ?
O1 S1 C37 F2 58.5(3) . . . . ?
O2 S1 C37 F1 57.7(3) . . . . ?
O3 S1 C37 F1 177.7(3) . . . . ?
O1 S1 C37 F1 -61.9(3) . . . . ?
O2 S1 C37 F3 -61.3(3) . . . . ?
O3 S1 C37 F3 58.7(3) . . . . ?
O1 S1 C37 F3 179.1(3) . . . . ?
O5 S2 C39 F4 -49.8(3) . . . . ?
O6 S2 C39 F4 -169.1(3) . . . . ?
O4 S2 C39 F4 71.2(3) . . . . ?
O5 S2 C39 F7 -171.1(3) . . . . ?
O6 S2 C39 F7 69.6(3) . . . . ?
O4 S2 C39 F7 -50.1(3) . . . . ?
O5 S2 C39 F6 69.8(3) . . . . ?
O6 S2 C39 F6 -49.5(3) . . . . ?
O4 S2 C39 F6 -169.2(3) . . . . ?
